data_4032720
loop_
_publ_author_name
'Li, Yao'
'Yang, Guo-Hui'
'Shen, Ye-Ye'
'Xue, Xiao-Song'
'Li, Xin'
'Cheng, Jin-Pei'

_publ_section_title
;
 N-tert-Butyl Sulfinyl Squaramide Receptors for Anion Recognition through
 Assisted tert-Butyl C-H Hydrogen Bonding.
;
_journal_issue 16
_journal_name_full 'The Journal of organic chemistry'
_journal_page_first 8662
_journal_page_last 8667
_journal_paper_doi 10.1021/acs.joc.7b01634
_journal_volume 82
_journal_year 2017
_chemical_formula_moiety 'Cl, C12 H20 N2 O4 S2, C16 H36 N'
_chemical_formula_sum 'C28 H56 Cl N3 O4 S2'
_chemical_formula_weight 598.32
_chemical_name_systematic
;
 ?
;
_space_group_crystal_system monoclinic
_space_group_IT_number 4
_space_group_name_Hall 'P 2yb'
_space_group_name_H-M_alt 'P 1 21 1'
_symmetry_space_group_name_Hall 'P 2yb'
_symmetry_space_group_name_H-M 'P 1 21 1'
_atom_sites_solution_hydrogens geom
_audit_creation_date 2014-08-11
_audit_creation_method
;
Olex2 1.2
(compiled 2013.12.10 svn.r2850 for OlexSys, GUI svn.r4736)
;
_cell_angle_alpha 90
_cell_angle_beta 102.320(2)
_cell_angle_gamma 90
_cell_formula_units_Z 4
_cell_length_a 12.353(2)
_cell_length_b 17.154(3)
_cell_length_c 16.604(3)
_cell_measurement_reflns_used 10155
_cell_measurement_temperature 173.1500
_cell_measurement_theta_max 27.4777
_cell_measurement_theta_min 1.7278
_cell_volume 3437.4(10)
_computing_cell_refinement 'CrystalClear (Rigaku Inc., 2007)'
_computing_data_collection 'CrystalClear (Rigaku Inc., 2007)'
_computing_data_reduction 'CrystalClear (Rigaku Inc., 2007)'
_computing_molecular_graphics 'Olex2 (Dolomanov et al., 2009)'
_computing_publication_material 'Olex2 (Dolomanov et al., 2009)'
_computing_structure_refinement 'SHELXL (Sheldrick, 2013)'
_computing_structure_solution
;
'SHELXS (Sheldrick, 2013)'
;
_diffrn_ambient_temperature 173.1500
_diffrn_detector_area_resol_mean 28.5714
_diffrn_measured_fraction_theta_full 0.995
_diffrn_measured_fraction_theta_max 0.995
_diffrn_measurement_device
;
Saturn724+ (2x2 bin mode)
;
_diffrn_measurement_device_details
;
AFC10: Fixed Chi 2 circle
;
_diffrn_measurement_device_type 'Saturn724+ CCD'
_diffrn_measurement_method '\w scans at fixed \c = 45\%'
_diffrn_orient_matrix_type d*Trek
_diffrn_orient_matrix_UB_11 0.0289
_diffrn_orient_matrix_UB_12 0.0480
_diffrn_orient_matrix_UB_13 -0.0610
_diffrn_orient_matrix_UB_21 0.0377
_diffrn_orient_matrix_UB_22 0.0245
_diffrn_orient_matrix_UB_23 0.0371
_diffrn_orient_matrix_UB_31 0.0454
_diffrn_orient_matrix_UB_32 -0.0344
_diffrn_orient_matrix_UB_33 -0.0234
_diffrn_radiation_detector CCD
_diffrn_radiation_monochromator 'Graphite Monochromator'
_diffrn_radiation_type MoK\a
_diffrn_radiation_wavelength 0.71073
_diffrn_reflns_av_R_equivalents 0.0404
_diffrn_reflns_av_unetI/netI 0.0484
_diffrn_reflns_Laue_measured_fraction_full 0.995
_diffrn_reflns_Laue_measured_fraction_max 0.995
_diffrn_reflns_limit_h_max 16
_diffrn_reflns_limit_h_min -16
_diffrn_reflns_limit_k_max 22
_diffrn_reflns_limit_k_min -21
_diffrn_reflns_limit_l_max 21
_diffrn_reflns_limit_l_min -21
_diffrn_reflns_number 37589
_diffrn_reflns_point_group_measured_fraction_full 0.989
_diffrn_reflns_point_group_measured_fraction_max 0.986
_diffrn_reflns_theta_full 26.000
_diffrn_reflns_theta_max 27.460
_diffrn_reflns_theta_min 1.255
_diffrn_source 'Sealed Tube'
_diffrn_source_current 30.0000
_diffrn_source_power 1.5000
_diffrn_source_voltage 50.0000
_exptl_absorpt_coefficient_mu 0.266
_exptl_absorpt_correction_T_max 1.0000
_exptl_absorpt_correction_T_min 0.8867
_exptl_absorpt_correction_type multi-scan
_exptl_absorpt_process_details 'CrystalClear (Rigaku Inc., 2007)'
_exptl_crystal_colour Colorless
_exptl_crystal_density_diffrn 1.156
_exptl_crystal_description block
_exptl_crystal_F_000 1304
_exptl_crystal_size_max 0.28
_exptl_crystal_size_mid 0.23
_exptl_crystal_size_min 0.13
_refine_diff_density_max 1.129
_refine_diff_density_min -0.315
_refine_diff_density_rms 0.051
_refine_ls_abs_structure_details
;
 Flack x determined using 5760 quotients [(I+)-(I-)]/[(I+)+(I-)]
 (Parsons and Flack (2004), Acta Cryst. A60, s61).
;
_refine_ls_abs_structure_Flack 0.02(2)
_refine_ls_extinction_method none
_refine_ls_goodness_of_fit_ref 1.101
_refine_ls_hydrogen_treatment constr
_refine_ls_matrix_type full
_refine_ls_number_parameters 705
_refine_ls_number_reflns 15492
_refine_ls_number_restraints 1
_refine_ls_restrained_S_all 1.101
_refine_ls_R_factor_all 0.0631
_refine_ls_R_factor_gt 0.0591
_refine_ls_shift/su_max 0.001
_refine_ls_shift/su_mean 0.000
_refine_ls_structure_factor_coef Fsqd
_refine_ls_weighting_details 'w=1/[\s^2^(Fo^2^)+(0.0557P)^2^+1.5629P] where P=(Fo^2^+2Fc^2^)/3'
_refine_ls_weighting_scheme calc
_refine_ls_wR_factor_gt 0.1346
_refine_ls_wR_factor_ref 0.1375
_reflns_Friedel_coverage 0.917
_reflns_Friedel_fraction_full 0.984
_reflns_Friedel_fraction_max 0.976
_reflns_number_gt 14577
_reflns_number_total 15492
_reflns_threshold_expression 'I > 2\s(I)'
_cod_data_source_file jo7b01634_si_002.cif
_cod_data_source_block sa3542
_cod_original_cell_volume 3437.5(10)
_cod_database_code 4032720
_shelxl_version_number 2013-4
_shelx_space_group_comment
;
The symmetry employed for this shelxl refinement is uniquely defined
by the following loop, which should always be used as a source of
symmetry information in preference to the above space-group names.
They are only intended as comments.
;
_diffrn_number_total 8116
_olex2_refinement_description
;
1. Fixed Uiso
 At 1.2 times of:
  All C(H,H) groups, All N(H) groups
 At 1.5 times of:
  All C(H,H,H) groups
2.a Secondary CH2 refined with riding coordinates:
 C13A(H13A,H13B), C14A(H14A,H14B), C15A(H15A,H15B), C17A(H17A,H17B), C18A(H18A,
 H18B), C19A(H19A,H19B), C21A(H21A,H21B), C22A(H22A,H22B), C23A(H23A,H23B),
 C25A(H25A,H25B), C26A(H26A,H26B), C27A(H27A,H27B), C13(H13C,H13D), C14(H14C,
 H14D), C15(H15C,H15D), C17(H17C,H17D), C18(H18C,H18D), C19(H19C,H19D),
 C21(H21C,H21D), C22(H22C,H22D), C23(H23C,H23D), C25(H25C,H25D), C26(H26C,H26D),
  C27(H27C,H27D)
2.b Aromatic/amide H refined with riding coordinates:
 N1A(H1A), N2A(H2A), N1(H1), N2(H2)
2.c Idealised Me refined as rotating group:
 C6A(H6AA,H6AB,H6AC), C7A(H7AA,H7AB,H7AC), C8A(H8AA,H8AB,H8AC), C10A(H10A,H10B,
 H10C), C11A(H11A,H11B,H11C), C12A(H12A,H12B,H12C), C6(H6A,H6B,H6C), C7(H7A,H7B,
 H7C), C8(H8A,H8B,H8C), C10(H10D,H10E,H10F), C11(H11D,H11E,H11F), C12(H12D,H12E,
 H12F), C16A(H16A,H16B,H16C), C20A(H20A,H20B,H20C), C24A(H24A,H24B,H24C),
 C28A(H28A,H28B,H28C), C16(H16D,H16E,H16F), C20(H20D,H20E,H20F), C24(H24D,H24E,
 H24F), C28(H28D,H28E,H28F)
;

loop_
_space_group_symop_operation_xyz
'x, y, z'
'-x, y+1/2, -z'

loop_
_atom_site_label
_atom_site_type_symbol
_atom_site_fract_x
_atom_site_fract_y
_atom_site_fract_z
_atom_site_U_iso_or_equiv
_atom_site_adp_type
_atom_site_occupancy
_atom_site_site_symmetry_order
_atom_site_calc_flag
_atom_site_refinement_flags_posn
Cl1A Cl 0.73499(9) 0.58695(6) 1.11498(6) 0.0339(2) Uani 1 1 d .
Cl1 Cl 0.22651(9) 0.39020(7) 0.60733(6) 0.0356(2) Uani 1 1 d .
S4A S 0.74048(11) 0.68461(7) 0.86382(7) 0.0412(3) Uani 1 1 d .
S5A S 0.74265(12) 0.33762(7) 1.02869(7) 0.0456(3) Uani 1 1 d .
O1A O 0.7316(4) 0.5258(2) 0.7474(2) 0.0607(11) Uani 1 1 d .
O2A O 0.7449(3) 0.35412(19) 0.8319(2) 0.0392(8) Uani 1 1 d .
O3A O 0.8448(3) 0.7276(3) 0.8901(3) 0.0687(13) Uani 1 1 d .
O4A O 0.6287(4) 0.3185(3) 1.0311(3) 0.0805(16) Uani 1 1 d .
N1A N 0.7426(3) 0.6071(2) 0.9286(2) 0.0373(9) Uani 1 1 d .
H1A H 0.7434 0.6147 0.9799 0.045 Uiso 1 1 calc R
N2A N 0.7505(3) 0.4352(2) 1.0120(2) 0.0357(8) Uani 1 1 d .
H2A H 0.7566 0.4678 1.0521 0.043 Uiso 1 1 calc R
C1A C 0.7380(4) 0.5012(3) 0.8159(3) 0.0358(10) Uani 1 1 d .
C2A C 0.7447(3) 0.4214(3) 0.8560(3) 0.0317(9) Uani 1 1 d .
C3A C 0.7468(3) 0.4599(2) 0.9350(3) 0.0279(8) Uani 1 1 d .
C4A C 0.7432(3) 0.5341(2) 0.8990(3) 0.0293(8) Uani 1 1 d .
C5A C 0.6332(4) 0.7421(3) 0.8968(3) 0.0403(11) Uani 1 1 d .
C6A C 0.6704(6) 0.7723(3) 0.9847(3) 0.0556(15) Uani 1 1 d .
H6AA H 0.6807 0.7291 1.0224 0.083 Uiso 1 1 calc GR
H6AB H 0.6150 0.8067 0.9973 0.083 Uiso 1 1 calc GR
H6AC H 0.7390 0.8000 0.9898 0.083 Uiso 1 1 calc GR
C7A C 0.5302(5) 0.6900(4) 0.8880(4) 0.0538(13) Uani 1 1 d .
H7AA H 0.5109 0.6698 0.8329 0.081 Uiso 1 1 calc GR
H7AB H 0.4695 0.7201 0.8992 0.081 Uiso 1 1 calc GR
H7AC H 0.5458 0.6476 0.9264 0.081 Uiso 1 1 calc GR
C8A C 0.6122(5) 0.8106(3) 0.8356(3) 0.0520(14) Uani 1 1 d .
H8AA H 0.6803 0.8383 0.8375 0.078 Uiso 1 1 calc GR
H8AB H 0.5585 0.8452 0.8502 0.078 Uiso 1 1 calc GR
H8AC H 0.5849 0.7910 0.7809 0.078 Uiso 1 1 calc GR
C9A C 0.8244(5) 0.3344(3) 1.1344(3) 0.0505(13) Uani 1 1 d .
C10A C 0.9375(6) 0.3677(5) 1.1346(6) 0.100(3) Uani 1 1 d .
H10A H 0.9638 0.3476 1.0883 0.150 Uiso 1 1 calc GR
H10B H 0.9879 0.3532 1.1848 0.150 Uiso 1 1 calc GR
H10C H 0.9327 0.4235 1.1309 0.150 Uiso 1 1 calc GR
C11A C 0.7630(7) 0.3755(4) 1.1915(4) 0.079(2) Uani 1 1 d .
H11A H 0.7622 0.4305 1.1811 0.118 Uiso 1 1 calc GR
H11B H 0.7994 0.3656 1.2476 0.118 Uiso 1 1 calc GR
H11C H 0.6883 0.3564 1.1821 0.118 Uiso 1 1 calc GR
C12A C 0.8324(7) 0.2473(3) 1.1539(4) 0.0692(19) Uani 1 1 d .
H12A H 0.7593 0.2260 1.1480 0.104 Uiso 1 1 calc GR
H12B H 0.8730 0.2397 1.2094 0.104 Uiso 1 1 calc GR
H12C H 0.8700 0.2214 1.1165 0.104 Uiso 1 1 calc GR
S4 S 0.10379(11) 0.29799(7) 0.35314(7) 0.0395(3) Uani 1 1 d .
S5 S 0.32090(13) 0.62512(7) 0.51093(8) 0.0490(3) Uani 1 1 d .
O1 O 0.1846(4) 0.4342(2) 0.2312(2) 0.0526(10) Uani 1 1 d .
O2 O 0.2487(2) 0.60681(19) 0.3121(2) 0.0378(7) Uani 1 1 d .
O3 O -0.0028(3) 0.2905(2) 0.3782(3) 0.0586(11) Uani 1 1 d .
O4 O 0.4405(4) 0.6212(3) 0.5108(3) 0.0750(14) Uani 1 1 d .
N1 N 0.1812(4) 0.3652(2) 0.4166(2) 0.0397(9) Uani 1 1 d .
H1 H 0.2048 0.3553 0.4682 0.048 Uiso 1 1 calc R
N2 N 0.2670(3) 0.5334(2) 0.4969(2) 0.0378(9) Uani 1 1 d .
H2 H 0.2572 0.5057 0.5380 0.045 Uiso 1 1 calc R
C1 C 0.2020(4) 0.4625(3) 0.2997(3) 0.0357(10) Uani 1 1 d .
C2 C 0.2353(3) 0.5416(3) 0.3378(3) 0.0309(9) Uani 1 1 d .
C3 C 0.2401(3) 0.5057(3) 0.4187(3) 0.0298(9) Uani 1 1 d .
C4 C 0.2049(4) 0.4337(2) 0.3849(3) 0.0303(9) Uani 1 1 d .
C5 C 0.1836(4) 0.2106(3) 0.3906(3) 0.0365(10) Uani 1 1 d .
C6 C 0.1817(5) 0.1954(3) 0.4804(3) 0.0474(12) Uani 1 1 d .
H6A H 0.2203 0.2365 0.5140 0.071 Uiso 1 1 calc GR
H6B H 0.2171 0.1465 0.4972 0.071 Uiso 1 1 calc GR
H6C H 0.1063 0.1936 0.4868 0.071 Uiso 1 1 calc GR
C7 C 0.3009(5) 0.2201(4) 0.3777(4) 0.0581(15) Uani 1 1 d .
H7A H 0.2987 0.2312 0.3206 0.087 Uiso 1 1 calc GR
H7B H 0.3416 0.1728 0.3931 0.087 Uiso 1 1 calc GR
H7C H 0.3367 0.2623 0.4111 0.087 Uiso 1 1 calc GR
C8 C 0.1210(5) 0.1465(3) 0.3352(4) 0.0481(13) Uani 1 1 d .
H8A H 0.0486 0.1402 0.3468 0.072 Uiso 1 1 calc GR
H8B H 0.1611 0.0983 0.3458 0.072 Uiso 1 1 calc GR
H8C H 0.1141 0.1607 0.2785 0.072 Uiso 1 1 calc GR
C9 C 0.3098(5) 0.6358(3) 0.6194(3) 0.0420(11) Uani 1 1 d .
C10 C 0.1874(6) 0.6290(5) 0.6215(5) 0.078(2) Uani 1 1 d .
H10D H 0.1449 0.6630 0.5807 0.117 Uiso 1 1 calc GR
H10E H 0.1769 0.6437 0.6751 0.117 Uiso 1 1 calc GR
H10F H 0.1634 0.5762 0.6101 0.117 Uiso 1 1 calc GR
C11 C 0.3829(6) 0.5780(3) 0.6721(4) 0.0637(17) Uani 1 1 d .
H11D H 0.3537 0.5265 0.6597 0.095 Uiso 1 1 calc GR
H11E H 0.3858 0.5894 0.7291 0.095 Uiso 1 1 calc GR
H11F H 0.4562 0.5809 0.6614 0.095 Uiso 1 1 calc GR
C12 C 0.3501(7) 0.7195(3) 0.6404(4) 0.0668(18) Uani 1 1 d .
H12D H 0.4272 0.7234 0.6387 0.100 Uiso 1 1 calc GR
H12E H 0.3404 0.7326 0.6946 0.100 Uiso 1 1 calc GR
H12F H 0.3080 0.7548 0.6009 0.100 Uiso 1 1 calc GR
N3A N 0.9993(3) 0.2658(2) 0.7414(2) 0.0271(7) Uani 1 1 d .
C13A C 0.9430(3) 0.2335(2) 0.8066(3) 0.0286(8) Uani 1 1 d .
H13A H 0.9055 0.1856 0.7860 0.034 Uiso 1 1 calc R
H13B H 0.8867 0.2703 0.8148 0.034 Uiso 1 1 calc R
C14A C 1.0191(4) 0.2168(3) 0.8901(3) 0.0354(10) Uani 1 1 d .
H14A H 1.0419 0.2654 0.9186 0.042 Uiso 1 1 calc R
H14B H 1.0850 0.1896 0.8823 0.042 Uiso 1 1 calc R
C15A C 0.9564(4) 0.1660(3) 0.9421(3) 0.0426(11) Uani 1 1 d .
H15A H 0.9964 0.1665 0.9991 0.051 Uiso 1 1 calc R
H15B H 0.8837 0.1884 0.9400 0.051 Uiso 1 1 calc R
C16A C 0.9431(6) 0.0825(3) 0.9117(4) 0.0592(15) Uani 1 1 d .
H16A H 0.9012 0.0816 0.8559 0.089 Uiso 1 1 calc GR
H16B H 0.9049 0.0529 0.9461 0.089 Uiso 1 1 calc GR
H16C H 1.0149 0.0600 0.9139 0.089 Uiso 1 1 calc GR
C17A C 1.0709(3) 0.3362(3) 0.7727(3) 0.0312(9) Uani 1 1 d .
H17A H 1.1301 0.3193 0.8175 0.037 Uiso 1 1 calc R
H17B H 1.1049 0.3545 0.7286 0.037 Uiso 1 1 calc R
C18A C 1.0127(4) 0.4042(3) 0.8027(3) 0.0375(10) Uani 1 1 d .
H18A H 0.9755 0.3868 0.8454 0.045 Uiso 1 1 calc R
H18B H 0.9573 0.4251 0.7575 0.045 Uiso 1 1 calc R
C19A C 1.0968(4) 0.4677(3) 0.8371(4) 0.0468(12) Uani 1 1 d .
H19A H 1.1500 0.4468 0.8836 0.056 Uiso 1 1 calc R
H19B H 1.1367 0.4823 0.7951 0.056 Uiso 1 1 calc R
C20A C 1.0442(6) 0.5392(4) 0.8644(4) 0.0614(16) Uani 1 1 d .
H20A H 0.9935 0.5614 0.8182 0.092 Uiso 1 1 calc GR
H20B H 1.1006 0.5766 0.8862 0.092 Uiso 1 1 calc GR
H20C H 1.0048 0.5252 0.9063 0.092 Uiso 1 1 calc GR
C21A C 0.9073(3) 0.2873(3) 0.6681(3) 0.0303(9) Uani 1 1 d .
H21A H 0.8653 0.3302 0.6842 0.036 Uiso 1 1 calc R
H21B H 0.8575 0.2432 0.6554 0.036 Uiso 1 1 calc R
C22A C 0.9450(4) 0.3106(3) 0.5898(3) 0.0365(10) Uani 1 1 d .
H22A H 0.9612 0.2641 0.5612 0.044 Uiso 1 1 calc R
H22B H 1.0123 0.3413 0.6041 0.044 Uiso 1 1 calc R
C23A C 0.8550(4) 0.3582(3) 0.5327(3) 0.0400(11) Uani 1 1 d .
H23A H 0.8707 0.3591 0.4779 0.048 Uiso 1 1 calc R
H23B H 0.7841 0.3325 0.5289 0.048 Uiso 1 1 calc R
C24A C 0.8464(6) 0.4415(3) 0.5617(4) 0.0617(16) Uani 1 1 d .
H24A H 0.7946 0.4698 0.5209 0.092 Uiso 1 1 calc GR
H24B H 0.9178 0.4660 0.5699 0.092 Uiso 1 1 calc GR
H24C H 0.8215 0.4413 0.6127 0.092 Uiso 1 1 calc GR
C25A C 1.0778(3) 0.2061(2) 0.7168(3) 0.0297(9) Uani 1 1 d .
H25A H 1.1120 0.2294 0.6751 0.036 Uiso 1 1 calc R
H25B H 1.1364 0.1955 0.7645 0.036 Uiso 1 1 calc R
C26A C 1.0263(4) 0.1289(3) 0.6838(3) 0.0326(9) Uani 1 1 d .
H26A H 0.9682 0.1380 0.6353 0.039 Uiso 1 1 calc R
H26B H 0.9934 0.1039 0.7252 0.039 Uiso 1 1 calc R
C27A C 1.1149(4) 0.0764(3) 0.6618(3) 0.0335(9) Uani 1 1 d .
H27A H 1.1737 0.0689 0.7103 0.040 Uiso 1 1 calc R
H27B H 1.1467 0.1017 0.6200 0.040 Uiso 1 1 calc R
C28A C 1.0686(5) -0.0027(3) 0.6300(3) 0.0461(12) Uani 1 1 d .
H28A H 1.0102 0.0045 0.5822 0.069 Uiso 1 1 calc GR
H28B H 1.0399 -0.0288 0.6721 0.069 Uiso 1 1 calc GR
H28C H 1.1265 -0.0336 0.6156 0.069 Uiso 1 1 calc GR
N3 N 0.5024(3) 0.70637(19) 0.2448(2) 0.0244(7) Uani 1 1 d .
C13 C 0.4460(3) 0.7409(2) 0.3103(2) 0.0258(8) Uani 1 1 d .
H13C H 0.4040 0.7863 0.2869 0.031 Uiso 1 1 calc R
H13D H 0.3935 0.7028 0.3223 0.031 Uiso 1 1 calc R
C14 C 0.5211(4) 0.7647(3) 0.3907(3) 0.0330(9) Uani 1 1 d .
H14C H 0.5858 0.7912 0.3796 0.040 Uiso 1 1 calc R
H14D H 0.5460 0.7187 0.4233 0.040 Uiso 1 1 calc R
C15 C 0.4604(5) 0.8185(3) 0.4386(3) 0.0425(11) Uani 1 1 d .
H15C H 0.5029 0.8228 0.4947 0.051 Uiso 1 1 calc R
H15D H 0.3894 0.7954 0.4407 0.051 Uiso 1 1 calc R
C16 C 0.4411(6) 0.8994(3) 0.4016(4) 0.0601(16) Uani 1 1 d .
H16D H 0.3872 0.8968 0.3506 0.090 Uiso 1 1 calc GR
H16E H 0.5095 0.9197 0.3915 0.090 Uiso 1 1 calc GR
H16F H 0.4145 0.9331 0.4393 0.090 Uiso 1 1 calc GR
C17 C 0.5799(3) 0.7649(2) 0.2182(3) 0.0272(8) Uani 1 1 d .
H17C H 0.6374 0.7781 0.2658 0.033 Uiso 1 1 calc R
H17D H 0.6155 0.7400 0.1782 0.033 Uiso 1 1 calc R
C18 C 0.5264(3) 0.8398(3) 0.1809(3) 0.0307(9) Uani 1 1 d .
H18C H 0.4858 0.8638 0.2184 0.037 Uiso 1 1 calc R
H18D H 0.4745 0.8284 0.1297 0.037 Uiso 1 1 calc R
C19 C 0.6153(4) 0.8958(3) 0.1646(3) 0.0315(9) Uani 1 1 d .
H19C H 0.6648 0.9090 0.2165 0.038 Uiso 1 1 calc R
H19D H 0.6586 0.8703 0.1299 0.038 Uiso 1 1 calc R
C20 C 0.5650(5) 0.9702(3) 0.1227(3) 0.0456(12) Uani 1 1 d .
H20D H 0.5163 0.9574 0.0713 0.068 Uiso 1 1 calc GR
H20E H 0.6230 1.0037 0.1128 0.068 Uiso 1 1 calc GR
H20F H 0.5239 0.9964 0.1577 0.068 Uiso 1 1 calc GR
C21 C 0.4100(3) 0.6825(3) 0.1728(2) 0.0268(8) Uani 1 1 d .
H21C H 0.3667 0.6417 0.1916 0.032 Uiso 1 1 calc R
H21D H 0.3615 0.7269 0.1573 0.032 Uiso 1 1 calc R
C22 C 0.4468(4) 0.6534(3) 0.0968(3) 0.0326(9) Uani 1 1 d .
H22C H 0.5119 0.6208 0.1133 0.039 Uiso 1 1 calc R
H22D H 0.4669 0.6976 0.0665 0.039 Uiso 1 1 calc R
C23 C 0.3556(4) 0.6069(3) 0.0409(3) 0.0399(10) Uani 1 1 d .
H23C H 0.2857 0.6339 0.0368 0.048 Uiso 1 1 calc R
H23D H 0.3711 0.6047 -0.0139 0.048 Uiso 1 1 calc R
C24 C 0.3439(6) 0.5243(3) 0.0709(4) 0.0589(15) Uani 1 1 d .
H24D H 0.2871 0.4976 0.0323 0.088 Uiso 1 1 calc GR
H24E H 0.3244 0.5259 0.1238 0.088 Uiso 1 1 calc GR
H24F H 0.4130 0.4972 0.0756 0.088 Uiso 1 1 calc GR
C25 C 0.5745(3) 0.6370(2) 0.2795(3) 0.0280(8) Uani 1 1 d .
H25C H 0.6110 0.6179 0.2372 0.034 Uiso 1 1 calc R
H25D H 0.6317 0.6552 0.3251 0.034 Uiso 1 1 calc R
C26 C 0.5146(4) 0.5692(3) 0.3096(3) 0.0334(9) Uani 1 1 d .
H26C H 0.4580 0.5494 0.2646 0.040 Uiso 1 1 calc R
H26D H 0.4786 0.5869 0.3528 0.040 Uiso 1 1 calc R
C27 C 0.5960(4) 0.5044(3) 0.3426(4) 0.0453(12) Uani 1 1 d .
H27C H 0.6358 0.4898 0.3005 0.054 Uiso 1 1 calc R
H27D H 0.6496 0.5236 0.3899 0.054 Uiso 1 1 calc R
C28 C 0.5387(5) 0.4333(3) 0.3678(4) 0.0567(15) Uani 1 1 d .
H28D H 0.4856 0.4141 0.3211 0.085 Uiso 1 1 calc GR
H28E H 0.5015 0.4471 0.4109 0.085 Uiso 1 1 calc GR
H28F H 0.5926 0.3935 0.3872 0.085 Uiso 1 1 calc GR

loop_
_atom_site_aniso_label
_atom_site_aniso_U_11
_atom_site_aniso_U_22
_atom_site_aniso_U_33
_atom_site_aniso_U_23
_atom_site_aniso_U_13
_atom_site_aniso_U_12
Cl1A 0.0377(5) 0.0339(5) 0.0314(5) -0.0017(4) 0.0100(4) 0.0022(4)
Cl1 0.0384(5) 0.0378(6) 0.0306(5) 0.0008(4) 0.0070(4) -0.0063(5)
S4A 0.0551(7) 0.0318(6) 0.0402(6) 0.0088(5) 0.0183(5) 0.0069(5)
S5A 0.0675(8) 0.0247(5) 0.0372(6) 0.0025(4) -0.0056(5) -0.0083(5)
O1A 0.101(3) 0.051(2) 0.0352(19) -0.0031(17) 0.026(2) -0.020(2)
O2A 0.0355(17) 0.0334(17) 0.051(2) -0.0162(14) 0.0148(14) -0.0028(13)
O3A 0.050(2) 0.052(2) 0.107(4) 0.029(2) 0.022(2) -0.005(2)
O4A 0.071(3) 0.068(3) 0.084(3) 0.032(2) -0.025(2) -0.038(2)
N1A 0.060(3) 0.0260(18) 0.0279(18) 0.0016(14) 0.0139(17) 0.0021(17)
N2A 0.050(2) 0.0237(18) 0.0302(18) -0.0022(14) 0.0017(16) 0.0000(16)
C1A 0.041(2) 0.033(2) 0.036(2) -0.0048(18) 0.0144(19) -0.0081(19)
C2A 0.0230(19) 0.031(2) 0.042(2) -0.0046(18) 0.0090(17) -0.0021(16)
C3A 0.0232(19) 0.0256(19) 0.033(2) -0.0020(16) 0.0027(15) 0.0036(16)
C4A 0.031(2) 0.028(2) 0.030(2) -0.0010(16) 0.0098(16) -0.0017(17)
C5A 0.053(3) 0.030(2) 0.037(2) 0.0003(18) 0.007(2) 0.007(2)
C6A 0.086(4) 0.040(3) 0.036(3) -0.007(2) 0.003(3) 0.008(3)
C7A 0.048(3) 0.052(3) 0.063(3) -0.002(3) 0.016(3) 0.007(3)
C8A 0.071(4) 0.037(3) 0.046(3) 0.006(2) 0.009(3) 0.016(3)
C9A 0.065(4) 0.034(3) 0.043(3) 0.007(2) -0.010(2) -0.003(2)
C10A 0.062(4) 0.094(6) 0.118(7) 0.053(5) -0.039(4) -0.015(4)
C11A 0.143(7) 0.045(3) 0.043(3) 0.001(3) 0.008(4) -0.001(4)
C12A 0.108(6) 0.036(3) 0.055(4) 0.013(3) -0.003(3) 0.005(3)
S4 0.0496(7) 0.0277(5) 0.0351(6) 0.0004(4) -0.0046(5) -0.0057(5)
S5 0.0740(9) 0.0323(6) 0.0393(6) -0.0017(5) 0.0087(6) -0.0169(6)
O1 0.077(3) 0.049(2) 0.0325(18) -0.0026(16) 0.0136(17) -0.007(2)
O2 0.0286(15) 0.0341(17) 0.0493(19) 0.0111(14) 0.0052(13) -0.0049(13)
O3 0.0368(19) 0.041(2) 0.093(3) -0.014(2) 0.0019(19) -0.0002(17)
O4 0.071(3) 0.079(3) 0.085(3) -0.021(3) 0.039(2) -0.039(3)
N1 0.057(3) 0.0285(19) 0.0296(19) 0.0015(15) 0.0014(17) -0.0080(17)
N2 0.051(2) 0.0306(19) 0.0308(19) -0.0012(15) 0.0073(17) -0.0113(17)
C1 0.036(2) 0.037(2) 0.034(2) 0.0049(18) 0.0053(18) -0.0012(19)
C2 0.0248(19) 0.034(2) 0.034(2) 0.0062(18) 0.0072(16) -0.0016(17)
C3 0.027(2) 0.028(2) 0.033(2) 0.0018(17) 0.0047(17) -0.0006(16)
C4 0.031(2) 0.026(2) 0.033(2) 0.0025(16) 0.0049(16) -0.0010(17)
C5 0.046(3) 0.031(2) 0.034(2) -0.0015(18) 0.0112(19) -0.0013(19)
C6 0.065(3) 0.037(3) 0.042(3) 0.010(2) 0.016(2) 0.003(2)
C7 0.047(3) 0.075(4) 0.057(3) -0.018(3) 0.021(3) -0.005(3)
C8 0.061(3) 0.030(2) 0.057(3) -0.013(2) 0.020(3) -0.004(2)
C9 0.059(3) 0.031(2) 0.036(2) -0.0065(19) 0.009(2) -0.002(2)
C10 0.067(4) 0.086(5) 0.086(5) -0.031(4) 0.030(4) -0.004(4)
C11 0.094(5) 0.039(3) 0.046(3) -0.005(2) -0.011(3) -0.002(3)
C12 0.105(5) 0.035(3) 0.052(3) -0.009(2) -0.002(3) -0.009(3)
N3A 0.0239(16) 0.0239(16) 0.0339(18) -0.0016(14) 0.0071(13) -0.0004(13)
C13A 0.0259(19) 0.028(2) 0.034(2) -0.0030(16) 0.0101(16) -0.0005(16)
C14A 0.035(2) 0.038(2) 0.034(2) -0.0006(19) 0.0089(18) -0.0024(19)
C15A 0.045(3) 0.050(3) 0.034(2) 0.003(2) 0.011(2) -0.001(2)
C16A 0.076(4) 0.044(3) 0.059(4) 0.011(3) 0.018(3) -0.014(3)
C17A 0.025(2) 0.028(2) 0.040(2) -0.0043(18) 0.0070(17) -0.0048(17)
C18A 0.034(2) 0.030(2) 0.048(3) -0.0070(19) 0.0070(19) -0.0007(19)
C19A 0.048(3) 0.033(3) 0.060(3) -0.011(2) 0.013(2) -0.006(2)
C20A 0.063(4) 0.042(3) 0.073(4) -0.016(3) 0.000(3) 0.003(3)
C21A 0.0255(19) 0.029(2) 0.037(2) -0.0005(17) 0.0067(16) 0.0020(17)
C22A 0.034(2) 0.039(3) 0.038(2) 0.0014(19) 0.0100(18) -0.0015(19)
C23A 0.044(3) 0.042(3) 0.033(2) 0.0032(19) 0.0061(19) 0.000(2)
C24A 0.092(5) 0.044(3) 0.050(3) 0.010(3) 0.017(3) 0.018(3)
C25A 0.026(2) 0.030(2) 0.037(2) -0.0037(17) 0.0128(17) 0.0043(16)
C26A 0.032(2) 0.028(2) 0.038(2) -0.0047(18) 0.0095(18) 0.0035(18)
C27A 0.033(2) 0.036(2) 0.034(2) -0.0015(18) 0.0122(18) 0.0038(18)
C28A 0.046(3) 0.041(3) 0.051(3) -0.013(2) 0.010(2) 0.006(2)
N3 0.0227(16) 0.0244(16) 0.0263(16) 0.0028(13) 0.0057(12) 0.0019(13)
C13 0.0228(18) 0.0253(19) 0.031(2) 0.0021(16) 0.0105(15) 0.0020(15)
C14 0.031(2) 0.036(2) 0.032(2) -0.0003(18) 0.0062(17) 0.0022(18)
C15 0.053(3) 0.045(3) 0.030(2) -0.0035(19) 0.011(2) 0.008(2)
C16 0.079(4) 0.041(3) 0.060(4) -0.006(3) 0.015(3) 0.015(3)
C17 0.0236(19) 0.028(2) 0.031(2) 0.0033(16) 0.0084(15) -0.0020(16)
C18 0.028(2) 0.029(2) 0.036(2) 0.0037(18) 0.0080(17) -0.0037(17)
C19 0.032(2) 0.034(2) 0.029(2) 0.0042(17) 0.0078(16) -0.0038(18)
C20 0.049(3) 0.035(3) 0.051(3) 0.017(2) 0.008(2) -0.007(2)
C21 0.0233(19) 0.0264(19) 0.030(2) -0.0001(16) 0.0043(15) -0.0003(16)
C22 0.033(2) 0.032(2) 0.035(2) -0.0011(17) 0.0111(18) 0.0018(18)
C23 0.039(2) 0.042(3) 0.039(2) -0.006(2) 0.008(2) -0.001(2)
C24 0.076(4) 0.041(3) 0.061(4) -0.009(3) 0.017(3) -0.016(3)
C25 0.0241(19) 0.027(2) 0.033(2) 0.0049(16) 0.0053(16) 0.0045(16)
C26 0.028(2) 0.029(2) 0.042(2) 0.0067(18) 0.0051(18) 0.0004(17)
C27 0.045(3) 0.033(3) 0.058(3) 0.013(2) 0.011(2) 0.009(2)
C28 0.070(4) 0.033(3) 0.066(4) 0.015(3) 0.012(3) 0.002(3)

loop_
_atom_type_symbol
_atom_type_description
_atom_type_scat_dispersion_real
_atom_type_scat_dispersion_imag
_atom_type_scat_source
C C 0.0033 0.0016 'International Tables Vol C Tables 4.2.6.8 and 6.1.1.4'
H H 0.0000 0.0000 'International Tables Vol C Tables 4.2.6.8 and 6.1.1.4'
Cl Cl 0.1484 0.1585 'International Tables Vol C Tables 4.2.6.8 and 6.1.1.4'
N N 0.0061 0.0033 'International Tables Vol C Tables 4.2.6.8 and 6.1.1.4'
O O 0.0106 0.0060 'International Tables Vol C Tables 4.2.6.8 and 6.1.1.4'
S S 0.1246 0.1234 'International Tables Vol C Tables 4.2.6.8 and 6.1.1.4'

loop_
_geom_angle_atom_site_label_1
_geom_angle_atom_site_label_2
_geom_angle_atom_site_label_3
_geom_angle
O3A S4A N1A 108.0(2)
O3A S4A C5A 106.6(3)
N1A S4A C5A 98.4(2)
O4A S5A N2A 108.4(3)
O4A S5A C9A 107.8(3)
N2A S5A C9A 98.5(2)
C4A N1A S4A 119.7(3)
C3A N2A S5A 118.3(3)
O1A C1A C2A 136.1(4)
O1A C1A C4A 136.9(5)
C4A C1A C2A 87.0(3)
O2A C2A C1A 135.4(4)
O2A C2A C3A 135.9(4)
C3A C2A C1A 88.6(3)
N2A C3A C2A 134.8(4)
N2A C3A C4A 133.2(4)
C4A C3A C2A 92.0(3)
N1A C4A C1A 133.9(4)
N1A C4A C3A 133.7(4)
C3A C4A C1A 92.3(3)
C6A C5A S4A 112.4(4)
C6A C5A C7A 111.3(5)
C6A C5A C8A 110.4(4)
C7A C5A S4A 107.2(3)
C7A C5A C8A 111.2(4)
C8A C5A S4A 104.1(4)
C10A C9A S5A 108.2(5)
C10A C9A C11A 114.2(6)
C10A C9A C12A 110.6(6)
C11A C9A S5A 109.9(4)
C11A C9A C12A 110.0(5)
C12A C9A S5A 103.3(4)
O3 S4 N1 107.6(2)
O3 S4 C5 106.5(2)
N1 S4 C5 98.8(2)
O4 S5 N2 108.6(3)
O4 S5 C9 106.7(3)
N2 S5 C9 96.7(2)
C4 N1 S4 119.2(3)
C3 N2 S5 117.6(3)
O1 C1 C2 136.7(4)
O1 C1 C4 136.2(5)
C4 C1 C2 87.1(3)
O2 C2 C1 136.0(4)
O2 C2 C3 136.2(4)
C3 C2 C1 87.8(3)
N2 C3 C2 133.1(4)
N2 C3 C4 133.7(4)
C4 C3 C2 93.2(4)
N1 C4 C1 134.1(4)
N1 C4 C3 134.0(4)
C3 C4 C1 91.8(4)
C6 C5 S4 110.8(3)
C6 C5 C8 110.7(4)
C7 C5 S4 109.0(4)
C7 C5 C6 111.9(4)
C7 C5 C8 111.5(4)
C8 C5 S4 102.6(3)
C10 C9 S5 107.2(4)
C10 C9 C12 109.9(5)
C11 C9 S5 110.2(4)
C11 C9 C10 114.5(6)
C11 C9 C12 111.2(5)
C12 C9 S5 103.1(4)
C13A N3A C17A 111.6(3)
C13A N3A C21A 106.4(3)
C13A N3A C25A 111.2(3)
C17A N3A C21A 111.2(3)
C17A N3A C25A 105.5(3)
C21A N3A C25A 111.0(3)
N3A C13A C14A 115.5(3)
C13A C14A C15A 109.1(4)
C16A C15A C14A 112.2(4)
C18A C17A N3A 116.3(3)
C17A C18A C19A 109.9(4)
C20A C19A C18A 113.0(5)
N3A C21A C22A 115.7(3)
C21A C22A C23A 110.7(4)
C24A C23A C22A 113.3(4)
C26A C25A N3A 116.1(3)
C25A C26A C27A 109.5(4)
C26A C27A C28A 112.0(4)
C17 N3 C13 111.3(3)
C17 N3 C21 111.3(3)
C17 N3 C25 105.8(3)
C21 N3 C13 106.5(3)
C21 N3 C25 111.5(3)
C25 N3 C13 110.5(3)
C14 C13 N3 116.5(3)
C13 C14 C15 110.4(4)
C14 C15 C16 113.4(4)
C18 C17 N3 115.6(3)
C17 C18 C19 109.8(3)
C20 C19 C18 111.7(4)
C22 C21 N3 115.8(3)
C21 C22 C23 111.4(4)
C24 C23 C22 113.5(4)
C26 C25 N3 115.9(3)
C25 C26 C27 110.3(4)
C28 C27 C26 112.1(4)

loop_
_geom_bond_atom_site_label_1
_geom_bond_atom_site_label_2
_geom_bond_distance
S4A O3A 1.468(4)
S4A N1A 1.706(4)
S4A C5A 1.828(5)
S5A O4A 1.455(5)
S5A N2A 1.702(4)
S5A C9A 1.829(5)
O1A C1A 1.199(6)
O2A C2A 1.222(5)
N1A C4A 1.346(6)
N2A C3A 1.339(6)
C1A C2A 1.515(6)
C1A C4A 1.481(6)
C2A C3A 1.463(6)
C3A C4A 1.404(6)
C5A C6A 1.523(7)
C5A C7A 1.537(8)
C5A C8A 1.539(7)
C9A C10A 1.508(10)
C9A C11A 1.509(9)
C9A C12A 1.528(7)
S4 O3 1.468(4)
S4 N1 1.710(4)
S4 C5 1.828(5)
S5 O4 1.479(5)
S5 N2 1.705(4)
S5 C9 1.844(5)
O1 C1 1.213(6)
O2 C2 1.221(5)
N1 C4 1.345(5)
N2 C3 1.356(6)
C1 C2 1.517(6)
C1 C4 1.492(6)
C2 C3 1.468(6)
C3 C4 1.387(6)
C5 C6 1.519(7)
C5 C7 1.519(7)
C5 C8 1.534(7)
C9 C10 1.524(8)
C9 C11 1.493(7)
C9 C12 1.536(7)
N3A C13A 1.511(5)
N3A C17A 1.522(5)
N3A C21A 1.523(5)
N3A C25A 1.525(5)
C13A C14A 1.528(6)
C14A C15A 1.545(7)
C15A C16A 1.517(8)
C17A C18A 1.510(6)
C18A C19A 1.529(6)
C19A C20A 1.503(8)
C21A C22A 1.525(6)
C22A C23A 1.533(7)
C23A C24A 1.519(7)
C25A C26A 1.519(6)
C26A C27A 1.521(6)
C27A C28A 1.523(7)
N3 C13 1.530(5)
N3 C17 1.517(5)
N3 C21 1.522(5)
N3 C25 1.524(5)
C13 C14 1.511(6)
C14 C15 1.516(6)
C15 C16 1.517(8)
C17 C18 1.516(6)
C18 C19 1.527(6)
C19 C20 1.520(6)
C21 C22 1.515(6)
C22 C23 1.524(6)
C23 C24 1.519(8)
C25 C26 1.519(6)
C26 C27 1.520(6)
C27 C28 1.514(7)

loop_
_geom_hbond_atom_site_label_D
_geom_hbond_atom_site_label_H
_geom_hbond_atom_site_label_A
_geom_hbond_distance_DH
_geom_hbond_distance_HA
_geom_hbond_distance_DA
_geom_hbond_angle_DHA
N1A H1A Cl1A 0.86 2.32 3.135(4) 159.2
N2A H2A Cl1A 0.86 2.34 3.143(4) 156.2
N1 H1 Cl1 0.86 2.35 3.126(4) 150.8
N2 H2 Cl1 0.86 2.36 3.168(4) 156.0

loop_
_geom_torsion_atom_site_label_1
_geom_torsion_atom_site_label_2
_geom_torsion_atom_site_label_3
_geom_torsion_atom_site_label_4
_geom_torsion
S4A N1A C4A C1A -2.8(7)
S4A N1A C4A C3A 178.7(4)
S5A N2A C3A C2A -5.2(7)
S5A N2A C3A C4A 174.7(4)
O1A C1A C2A O2A -0.8(10)
O1A C1A C2A C3A -178.9(6)
O1A C1A C4A N1A -0.1(10)
O1A C1A C4A C3A 178.9(6)
O2A C2A C3A N2A 0.6(9)
O2A C2A C3A C4A -179.4(5)
O3A S4A N1A C4A -115.1(4)
O3A S4A C5A C6A -44.7(4)
O3A S4A C5A C7A -167.3(4)
O3A S4A C5A C8A 74.8(4)
O4A S5A N2A C3A -97.7(4)
O4A S5A C9A C10A -170.2(5)
O4A S5A C9A C11A -44.8(5)
O4A S5A C9A C12A 72.5(5)
N1A S4A C5A C6A 67.1(4)
N1A S4A C5A C7A -55.5(4)
N1A S4A C5A C8A -173.4(4)
N2A S5A C9A C10A -57.7(5)
N2A S5A C9A C11A 67.7(5)
N2A S5A C9A C12A -175.0(5)
N2A C3A C4A N1A 0.4(9)
N2A C3A C4A C1A -178.6(5)
C1A C2A C3A N2A 178.6(5)
C1A C2A C3A C4A -1.3(3)
C2A C1A C4A N1A 179.8(5)
C2A C1A C4A C3A -1.3(3)
C2A C3A C4A N1A -179.7(5)
C2A C3A C4A C1A 1.3(3)
C4A C1A C2A O2A 179.3(5)
C4A C1A C2A C3A 1.2(3)
C5A S4A N1A C4A 134.3(4)
C9A S5A N2A C3A 150.2(4)
S4 N1 C4 C1 -17.2(7)
S4 N1 C4 C3 161.8(4)
S5 N2 C3 C2 -8.3(7)
S5 N2 C3 C4 173.3(4)
O1 C1 C2 O2 6.6(10)
O1 C1 C2 C3 -175.4(6)
O1 C1 C4 N1 -5.5(10)
O1 C1 C4 C3 175.2(6)
O2 C2 C3 N2 -3.4(9)
O2 C2 C3 C4 175.5(5)
O3 S4 N1 C4 -112.8(4)
O3 S4 C5 C6 -48.3(4)
O3 S4 C5 C7 -171.9(3)
O3 S4 C5 C8 69.8(4)
O4 S5 N2 C3 -81.5(4)
O4 S5 C9 C10 -172.7(5)
O4 S5 C9 C11 -47.4(5)
O4 S5 C9 C12 71.3(5)
N1 S4 C5 C6 63.0(4)
N1 S4 C5 C7 -60.5(4)
N1 S4 C5 C8 -178.8(3)
N2 S5 C9 C10 -60.9(5)
N2 S5 C9 C11 64.4(4)
N2 S5 C9 C12 -176.9(4)
N2 C3 C4 N1 2.2(9)
N2 C3 C4 C1 -178.5(5)
C1 C2 C3 N2 178.6(5)
C1 C2 C3 C4 -2.5(3)
C2 C1 C4 N1 176.8(5)
C2 C1 C4 C3 -2.5(3)
C2 C3 C4 N1 -176.7(5)
C2 C3 C4 C1 2.6(4)
C4 C1 C2 O2 -175.7(5)
C4 C1 C2 C3 2.4(3)
C5 S4 N1 C4 136.7(4)
C9 S5 N2 C3 168.3(4)
N3A C13A C14A C15A -166.0(4)
N3A C17A C18A C19A 176.4(4)
N3A C21A C22A C23A -159.4(4)
N3A C25A C26A C27A 179.7(4)
C13A N3A C17A C18A -58.0(5)
C13A N3A C21A C22A -171.7(4)
C13A N3A C25A C26A 58.1(5)
C13A C14A C15A C16A 73.4(5)
C17A N3A C13A C14A -51.7(5)
C17A N3A C21A C22A 66.6(5)
C17A N3A C25A C26A 179.4(4)
C17A C18A C19A C20A 177.1(5)
C21A N3A C13A C14A -173.1(4)
C21A N3A C17A C18A 60.6(5)
C21A N3A C25A C26A -60.1(5)
C21A C22A C23A C24A 75.3(6)
C25A N3A C13A C14A 65.9(5)
C25A N3A C17A C18A -179.0(4)
C25A N3A C21A C22A -50.6(5)
C25A C26A C27A C28A 178.8(4)
N3 C13 C14 C15 163.3(4)
N3 C17 C18 C19 174.7(3)
N3 C21 C22 C23 161.2(4)
N3 C25 C26 C27 -179.9(4)
C13 N3 C17 C18 -60.0(4)
C13 N3 C21 C22 174.5(3)
C13 N3 C25 C26 60.3(5)
C13 C14 C15 C16 -72.3(6)
C17 N3 C13 C14 -62.1(4)
C17 N3 C21 C22 53.1(5)
C17 N3 C25 C26 -179.2(4)
C17 C18 C19 C20 176.8(4)
C21 N3 C13 C14 176.4(4)
C21 N3 C17 C18 58.5(4)
C21 N3 C25 C26 -58.0(5)
C21 C22 C23 C24 -77.9(5)
C25 N3 C13 C14 55.2(4)
C25 N3 C17 C18 179.9(3)
C25 N3 C21 C22 -64.9(4)
C25 C26 C27 C28 -176.0(5)
